data_4349493
loop_
_publ_author_name
'Rajendran, Natesan Mannangatti'
'Xi, Yanxia'
'Zhang, Wenjuan'
'Braunstein, Pierre'
'Liang, Tongling'
'Sun, Wen-Hua'

_publ_section_title
;
 Magnesium and aluminum complexes bearing bis(5,6,7-trihydro
 quinolyl)-fused benzodiazepines for \e-caprolactone polymerization
;
_journal_issue 10
_journal_name_full 'Inorganic Chemistry Frontiers'
_journal_page_first 1317
_journal_paper_doi 10.1039/C6QI00177G
_journal_volume 3
_journal_year 2016
_chemical_formula_moiety '2(C24 H22 N4), 2(C Cl0.5)'
_chemical_formula_sum 'C50 H44 Cl N8'
_chemical_formula_weight 792.38
_space_group_crystal_system monoclinic
_space_group_IT_number 14
_space_group_name_Hall '-P 2ybc'
_space_group_name_H-M_alt 'P 1 21/c 1'
_atom_sites_solution_hydrogens geom
_atom_sites_solution_primary iterative
_atom_sites_solution_secondary difmap
_audit_creation_date 2015-05-06
_audit_creation_method
;
Olex2 1.2
(compiled 2015.01.26 svn.r3150 for OlexSys, GUI svn.r4998)
;
_audit_update_record
;
2016-06-01 deposited with the CCDC.
2016-08-18 downloaded from the CCDC.
;
_cell_angle_alpha 90.00
_cell_angle_beta 118.52(3)
_cell_angle_gamma 90.00
_cell_formula_units_Z 2
_cell_length_a 12.546(3)
_cell_length_b 14.922(3)
_cell_length_c 12.355(3)
_cell_measurement_reflns_used 6022
_cell_measurement_temperature 173.1500
_cell_measurement_theta_max 27.4819
_cell_measurement_theta_min 1.9033
_cell_volume 2032.3(10)
_computing_cell_refinement 'CrystalClear (Rigaku Inc., 2007)'
_computing_data_collection 'CrystalClear (Rigaku Inc., 2007)'
_computing_data_reduction 'CrystalClear (Rigaku Inc., 2007)'
_computing_molecular_graphics 'Olex2 (Dolomanov et al., 2009)'
_computing_publication_material 'Olex2 (Dolomanov et al., 2009)'
_computing_structure_refinement 'ShelXL (Sheldrick, 2008)'
_computing_structure_solution
;
????
;
_diffrn_ambient_temperature 173.1500
_diffrn_detector_area_resol_mean 28.5714
_diffrn_measured_fraction_theta_full 0.990
_diffrn_measured_fraction_theta_max 0.990
_diffrn_measurement_details
;
scan:
	Number of images: 360
	           Slice: -110.0000 - 70.0000
	     Image width: 0.5000
	        Exp time: 5.0000
	   Rotation axis: Omega
	           Omega: 0.0000
	             Chi: 45.0000
	             Phi: 270.0000
	             XTD: 45.0598
	          2theta: -19.9630
scan:
	Number of images: 240
	           Slice: -110.0000 - 10.0000
	     Image width: 0.5000
	        Exp time: 5.0000
	   Rotation axis: Omega
	           Omega: 0.0000
	             Chi: 45.0000
	             Phi: 0.0000
	             XTD: 45.0598
	          2theta: -19.9630
;
_diffrn_measurement_device
;
Saturn724+ (2x2 bin mode)
;
_diffrn_measurement_device_details
;
AFC10: Fixed Chi 2 circle
;
_diffrn_measurement_device_type 'Bruker P4'
_diffrn_measurement_method dtprofit.ref
_diffrn_orient_matrix_type d*Trek
_diffrn_orient_matrix_UB_11 0.0337
_diffrn_orient_matrix_UB_12 -0.0594
_diffrn_orient_matrix_UB_13 -0.0618
_diffrn_orient_matrix_UB_21 0.0020
_diffrn_orient_matrix_UB_22 0.0488
_diffrn_orient_matrix_UB_23 -0.0459
_diffrn_orient_matrix_UB_31 0.0900
_diffrn_orient_matrix_UB_32 -0.0096
_diffrn_orient_matrix_UB_33 -0.0062
_diffrn_radiation_detector CCD
_diffrn_radiation_monochromator 'Graphite Monochromator'
_diffrn_radiation_type MoK\a
_diffrn_radiation_wavelength 0.71073
_diffrn_reflns_av_R_equivalents 0.0310
_diffrn_reflns_av_unetI/netI 0.0304
_diffrn_reflns_limit_h_max 15
_diffrn_reflns_limit_h_min -16
_diffrn_reflns_limit_k_max 19
_diffrn_reflns_limit_k_min -19
_diffrn_reflns_limit_l_max 16
_diffrn_reflns_limit_l_min -9
_diffrn_reflns_number 12934
_diffrn_reflns_theta_full 27.47
_diffrn_reflns_theta_max 27.47
_diffrn_reflns_theta_min 1.85
_diffrn_source 'Sealed Tube'
_diffrn_source_current 30.0000
_diffrn_source_power 1.5000
_diffrn_source_voltage 50.0000
_exptl_absorpt_coefficient_mu 0.141
_exptl_absorpt_correction_T_max 1.0000
_exptl_absorpt_correction_T_min 0.8313
_exptl_absorpt_correction_type multi-scan
_exptl_crystal_colour Colorless
_exptl_crystal_density_diffrn 1.295
_exptl_crystal_density_method 'not measured'
_exptl_crystal_description block
_exptl_crystal_F_000 834
_exptl_crystal_size_max 0.38
_exptl_crystal_size_mid 0.31
_exptl_crystal_size_min 0.18
_refine_diff_density_max 1.805
_refine_diff_density_min -0.447
_refine_diff_density_rms 0.209
_refine_ls_extinction_method none
_refine_ls_goodness_of_fit_ref 1.125
_refine_ls_hydrogen_treatment mixed
_refine_ls_matrix_type full
_refine_ls_number_parameters 269
_refine_ls_number_reflns 4608
_refine_ls_number_restraints 0
_refine_ls_restrained_S_all 1.125
_refine_ls_R_factor_all 0.1005
_refine_ls_R_factor_gt 0.0962
_refine_ls_shift/su_max 0.001
_refine_ls_shift/su_mean 0.000
_refine_ls_structure_factor_coef Fsqd
_refine_ls_weighting_details 'calc w=1/[\s^2^(Fo^2^)+(0.1287P)^2^+2.9378P] where P=(Fo^2^+2Fc^2^)/3'
_refine_ls_weighting_scheme calc
_refine_ls_wR_factor_gt 0.2552
_refine_ls_wR_factor_ref 0.2591
_reflns_number_gt 4344
_reflns_number_total 4608
_reflns_threshold_expression >2sigma(I)
_cod_data_source_file c6qi00177g2.cif
_cod_data_source_block L1
_cod_original_cell_volume 2032.3(7)
_cod_database_code 4349493
_diffrn_number_total 4796
_olex2_refinement_description
;
1. Fixed Uiso
 At 1.2 times of:
  All C(H) groups, All C(H,H) groups
2. Others
 Fixed Sof: Cl1(0.5)
3.a Secondary CH2 refined with riding coordinates:
 C10(H10A,H10B), C15(H15A,H15B), C18(H18A,H18B), C24(H24A,H24B), C1AA(H1AA,H1AB)
3.b Aromatic/amide H refined with riding coordinates:
 C13(H13), C16(H16), C17(H17), C19(H19), C21(H21), C22(H22), C23(H23),
 C25(H25), C26(H26), C27(H27)
;
_olex2_submission_special_instructions 'No special instructions were received'

loop_
_space_group_symop_id
_space_group_symop_operation_xyz
1 'x, y, z'
2 '-x, y+1/2, -z+1/2'
3 '-x, -y, -z'
4 'x, -y-1/2, z-1/2'

loop_
_atom_site_label
_atom_site_type_symbol
_atom_site_fract_x
_atom_site_fract_y
_atom_site_fract_z
_atom_site_U_iso_or_equiv
_atom_site_adp_type
_atom_site_occupancy
_atom_site_calc_flag
_atom_site_refinement_flags_posn
N1 N 0.1960(2) 0.25744(16) 0.3937(2) 0.0267(5) Uani 1 d .
N2 N 0.5127(2) 0.14956(16) 0.3343(2) 0.0264(5) Uani 1 d .
N3 N 0.4578(2) 0.23830(15) 0.5050(2) 0.0240(5) Uani 1 d .
N4 N 0.4009(2) 0.08534(16) 0.1104(2) 0.0285(5) Uani 1 d .
C5 C 0.5783(2) 0.22293(17) 0.5331(2) 0.0246(5) Uani 1 d .
C6 C 0.3486(3) 0.06635(17) 0.1809(2) 0.0248(6) Uani 1 d .
C8 C 0.2500(3) 0.19824(18) 0.5952(2) 0.0261(6) Uani 1 d .
C9 C 0.2667(2) 0.20595(18) 0.4914(2) 0.0240(5) Uani 1 d .
C10 C 0.4536(3) 0.1238(2) 0.7122(3) 0.0318(6) Uani 1 d .
H10A H 0.4974 0.0791 0.7749 0.038 Uiso 1 calc R
H10B H 0.5016 0.1783 0.7343 0.038 Uiso 1 calc R
C11 C 0.3332(2) 0.11669(17) 0.3615(2) 0.0241(5) Uani 1 d .
C12 C 0.3743(2) 0.16191(17) 0.4855(2) 0.0234(5) Uani 1 d .
C13 C 0.1051(3) 0.3020(2) 0.3971(3) 0.0315(6) Uani 1 d .
H13 H 0.0560 0.3380 0.3301 0.038 Uiso 1 calc R
C14 C 0.3982(2) 0.11307(17) 0.3013(2) 0.0235(5) Uani 1 d .
C15 C 0.2096(3) -0.0160(2) 0.2373(3) 0.0343(7) Uani 1 d .
H15A H 0.2590 -0.0621 0.2948 0.041 Uiso 1 calc R
H15B H 0.1270 -0.0382 0.1927 0.041 Uiso 1 calc R
C16 C 0.7245(3) 0.1719(2) 0.4719(3) 0.0316(6) Uani 1 d .
H16 H 0.7417 0.1419 0.4161 0.038 Uiso 1 calc R
C17 C 0.7939(3) 0.2505(2) 0.6631(3) 0.0353(7) Uani 1 d .
H17 H 0.8565 0.2748 0.7345 0.042 Uiso 1 calc R
C18 C 0.3324(3) 0.1421(2) 0.7061(3) 0.0323(6) Uani 1 d .
H18A H 0.3455 0.1731 0.7805 0.039 Uiso 1 calc R
H18B H 0.2928 0.0856 0.7028 0.039 Uiso 1 calc R
C19 C 0.8187(3) 0.2080(2) 0.5778(3) 0.0364(7) Uani 1 d .
H19 H 0.8982 0.2038 0.5916 0.044 Uiso 1 calc R
C20 C 0.6038(2) 0.17977(18) 0.4474(2) 0.0253(6) Uani 1 d .
C21 C 0.2715(3) -0.0224(2) -0.0363(3) 0.0408(8) Uani 1 d .
H21 H 0.2462 -0.0517 -0.1111 0.049 Uiso 1 calc R
C22 C 0.6758(3) 0.25629(19) 0.6410(3) 0.0309(6) Uani 1 d .
H22 H 0.6601 0.2833 0.6998 0.037 Uiso 1 calc R
C23 C 0.1538(3) 0.2451(2) 0.5944(3) 0.0317(6) Uani 1 d .
H23 H 0.1391 0.2412 0.6612 0.038 Uiso 1 calc R
C24 C 0.4346(3) 0.09023(18) 0.5877(3) 0.0280(6) Uani 1 d .
H24A H 0.3838 0.0371 0.5647 0.034 Uiso 1 calc R
H24B H 0.5123 0.0735 0.5947 0.034 Uiso 1 calc R
C25 C 0.2198(3) -0.0422(2) 0.0377(3) 0.0408(8) Uani 1 d .
H25 H 0.1600 -0.0860 0.0134 0.049 Uiso 1 calc R
C26 C 0.0801(3) 0.2976(2) 0.4940(3) 0.0360(7) Uani 1 d .
H26 H 0.0153 0.3292 0.4920 0.043 Uiso 1 calc R
C27 C 0.3613(3) 0.0415(2) 0.0031(3) 0.0337(7) Uani 1 d .
H27 H 0.3960 0.0549 -0.0467 0.040 Uiso 1 calc R
C1AA C 0.2123(3) 0.0682(2) 0.3080(3) 0.0305(6) Uani 1 d .
H1AA H 0.1487 0.1086 0.2532 0.037 Uiso 1 calc R
H1AB H 0.1954 0.0521 0.3743 0.037 Uiso 1 calc R
C2AA C 0.2566(3) 0.00293(19) 0.1478(3) 0.0300(6) Uani 1 d .
C0AA C 0.0541(3) 0.5022(3) 0.1426(3) 0.0417(8) Uiso 1 d .
Cl1 Cl 0.0476(3) 0.5533(2) 0.1127(3) 0.0754(7) Uiso 0.50 d .
H3 H 0.452(3) 0.276(2) 0.554(3) 0.031(9) Uiso 1 d .
H2 H 0.538(3) 0.137(3) 0.273(3) 0.040(10) Uiso 1 d .

loop_
_atom_site_aniso_label
_atom_site_aniso_U_11
_atom_site_aniso_U_22
_atom_site_aniso_U_33
_atom_site_aniso_U_23
_atom_site_aniso_U_13
_atom_site_aniso_U_12
N1 0.0262(12) 0.0284(12) 0.0231(11) 0.0022(9) 0.0099(9) 0.0039(9)
N2 0.0256(12) 0.0306(12) 0.0253(11) -0.0001(9) 0.0141(9) -0.0015(9)
N3 0.0251(11) 0.0201(10) 0.0269(11) -0.0026(9) 0.0125(9) 0.0005(8)
N4 0.0378(13) 0.0251(11) 0.0247(11) 0.0021(9) 0.0165(10) 0.0026(10)
C5 0.0248(13) 0.0207(12) 0.0266(13) 0.0031(10) 0.0107(11) 0.0003(10)
C6 0.0293(13) 0.0190(11) 0.0257(13) 0.0021(10) 0.0128(11) 0.0034(10)
C8 0.0292(13) 0.0269(13) 0.0229(12) -0.0010(10) 0.0131(11) -0.0012(11)
C9 0.0243(13) 0.0246(12) 0.0225(12) -0.0021(9) 0.0106(10) -0.0021(10)
C10 0.0371(16) 0.0302(14) 0.0225(12) 0.0052(11) 0.0096(11) 0.0058(12)
C11 0.0264(13) 0.0215(12) 0.0238(12) 0.0005(10) 0.0114(10) -0.0002(10)
C12 0.0259(13) 0.0222(12) 0.0229(12) 0.0016(10) 0.0122(10) 0.0003(10)
C13 0.0265(14) 0.0341(15) 0.0283(14) 0.0002(11) 0.0087(11) 0.0051(11)
C14 0.0263(13) 0.0187(11) 0.0255(12) 0.0028(9) 0.0123(11) 0.0010(10)
C15 0.0400(16) 0.0282(14) 0.0387(16) -0.0062(12) 0.0221(14) -0.0110(12)
C16 0.0274(14) 0.0373(15) 0.0310(14) 0.0041(12) 0.0147(12) 0.0014(12)
C17 0.0285(15) 0.0343(15) 0.0319(15) 0.0007(12) 0.0052(12) -0.0042(12)
C18 0.0438(17) 0.0308(14) 0.0235(13) 0.0029(11) 0.0169(13) 0.0031(12)
C19 0.0232(14) 0.0407(16) 0.0397(16) 0.0072(13) 0.0106(12) -0.0009(12)
C20 0.0254(13) 0.0248(12) 0.0252(12) 0.0040(10) 0.0117(11) -0.0001(10)
C21 0.055(2) 0.0360(16) 0.0329(15) -0.0111(13) 0.0224(15) -0.0051(15)
C22 0.0302(14) 0.0263(13) 0.0294(14) -0.0038(11) 0.0087(12) -0.0002(11)
C23 0.0342(15) 0.0379(15) 0.0283(14) -0.0030(11) 0.0190(12) -0.0015(12)
C24 0.0332(14) 0.0233(12) 0.0275(13) 0.0028(10) 0.0144(12) 0.0044(11)
C25 0.0476(19) 0.0336(16) 0.0412(17) -0.0135(14) 0.0211(15) -0.0109(14)
C26 0.0282(14) 0.0438(17) 0.0365(16) -0.0053(13) 0.0158(13) 0.0060(13)
C27 0.0467(18) 0.0299(14) 0.0278(14) -0.0001(11) 0.0204(13) 0.0029(13)
C1AA 0.0312(15) 0.0328(14) 0.0312(14) -0.0047(11) 0.0179(12) -0.0065(11)
C2AA 0.0344(15) 0.0228(13) 0.0319(14) -0.0041(11) 0.0151(12) -0.0030(11)

loop_
_atom_type_symbol
_atom_type_description
_atom_type_scat_dispersion_real
_atom_type_scat_dispersion_imag
_atom_type_scat_source
C C 0.0033 0.0016 'International Tables Vol C Tables 4.2.6.8 and 6.1.1.4'
H H 0.0000 0.0000 'International Tables Vol C Tables 4.2.6.8 and 6.1.1.4'
N N 0.0061 0.0033 'International Tables Vol C Tables 4.2.6.8 and 6.1.1.4'
Cl Cl 0.1484 0.1585 'International Tables Vol C Tables 4.2.6.8 and 6.1.1.4'

loop_
_geom_angle_atom_site_label_1
_geom_angle_atom_site_label_2
_geom_angle_atom_site_label_3
_geom_angle
C13 N1 C9 117.6(2)
C20 N2 C14 130.8(2)
C5 N3 C12 120.6(2)
C27 N4 C6 118.1(3)
N3 C5 C20 119.9(2)
N3 C5 C22 121.8(3)
C20 C5 C22 118.1(3)
N4 C6 C14 116.7(2)
N4 C6 C2AA 122.9(3)
C2AA C6 C14 120.3(2)
C9 C8 C18 122.6(3)
C23 C8 C9 117.5(3)
C23 C8 C18 119.9(2)
N1 C9 C8 123.1(3)
N1 C9 C12 114.8(2)
C8 C9 C12 121.9(2)
C18 C10 C24 109.9(2)
C14 C11 C12 124.9(2)
C14 C11 C1AA 119.0(2)
C1AA C11 C12 116.0(2)
N3 C12 C9 103.4(2)
N3 C12 C11 112.1(2)
N3 C12 C24 111.4(2)
C9 C12 C24 110.8(2)
C11 C12 C9 110.8(2)
C11 C12 C24 108.3(2)
N1 C13 C26 123.7(3)
N2 C14 C6 110.8(2)
C11 C14 N2 129.2(3)
C11 C14 C6 120.0(2)
C2AA C15 C1AA 110.9(2)
C19 C16 C20 121.2(3)
C22 C17 C19 119.3(3)
C10 C18 C8 112.3(2)
C17 C19 C16 119.7(3)
N2 C20 C5 122.2(2)
N2 C20 C16 118.3(2)
C16 C20 C5 119.3(3)
C27 C21 C25 118.5(3)
C17 C22 C5 122.3(3)
C26 C23 C8 119.8(3)
C10 C24 C12 112.1(2)
C21 C25 C2AA 120.3(3)
C13 C26 C23 118.4(3)
N4 C27 C21 122.8(3)
C11 C1AA C15 112.8(2)
C6 C2AA C15 118.1(2)
C25 C2AA C6 117.4(3)
C25 C2AA C15 124.4(3)

loop_
_geom_bond_atom_site_label_1
_geom_bond_atom_site_label_2
_geom_bond_distance
N1 C9 1.346(3)
N1 C13 1.338(4)
N2 C14 1.403(3)
N2 C20 1.392(4)
N3 C5 1.399(3)
N3 C12 1.488(3)
N4 C6 1.348(4)
N4 C27 1.343(4)
C5 C20 1.401(4)
C5 C22 1.402(4)
C6 C14 1.484(4)
C6 C2AA 1.394(4)
C8 C9 1.399(4)
C8 C18 1.515(4)
C8 C23 1.391(4)
C9 C12 1.534(4)
C10 C18 1.511(4)
C10 C24 1.524(4)
C11 C12 1.520(4)
C11 C14 1.342(4)
C11 C1AA 1.518(4)
C12 C24 1.549(4)
C13 C26 1.376(4)
C15 C1AA 1.522(4)
C15 C2AA 1.507(4)
C16 C19 1.387(4)
C16 C20 1.400(4)
C17 C19 1.385(5)
C17 C22 1.376(4)
C21 C25 1.383(5)
C21 C27 1.374(5)
C23 C26 1.383(4)
C25 C2AA 1.385(4)
C0AA Cl1 0.834(4)
